data_4504116
loop_
_publ_author_name
'Zhou, Xiao-Ping'
'Zhang, Xuanjun'
'Lin, Shi-Hong'
'Li, Dan'

_publ_section_title
;
 Anion&#x2212;\p-Interaction-Directed Self-Assembly of Ag(I) Coordination
 Networks
;
_journal_issue 3
_journal_name_full 'Crystal Growth &amp; Design'
_journal_page_first 485
_journal_paper_doi 10.1021/cg0608256
_journal_volume 7
_journal_year 2007
_chemical_formula_sum 'C18 H12 Ag Cl N6 O4'
_chemical_formula_weight 519.66
_chemical_name_systematic
; 
 ? 
;
_space_group_IT_number 220
_symmetry_cell_setting cubic
_symmetry_space_group_name_Hall 'I -4bd 2c 3'
_symmetry_space_group_name_H-M 'I -4 3 d'
_atom_sites_solution_hydrogens geom
_atom_sites_solution_primary direct
_atom_sites_solution_secondary difmap
_audit_creation_method SHELXL-97
_cell_angle_alpha 90.00
_cell_angle_beta 90.00
_cell_angle_gamma 90.00
_cell_formula_units_Z 16
_cell_length_a 19.9271(7)
_cell_length_b 19.9271(7)
_cell_length_c 19.9271(7)
_cell_measurement_reflns_used 9622
_cell_measurement_temperature 123(2)
_cell_measurement_theta_max 22.4
_cell_measurement_theta_min 2.5
_cell_volume 7912.8(5)
_computing_cell_refinement 'SAINT (Bruker, 2003)'
_computing_data_collection 'SMART (Bruker, 2003)'
_computing_data_reduction SAINT
_computing_molecular_graphics 'ORTEP-II (Johnson, 1976)'
_computing_publication_material SHELXL-97
_computing_structure_refinement 'SHELXL-97 (Sheldrick, 1997)'
_computing_structure_solution 'SHELXS-97 (Sheldrick, 1990)'
_diffrn_ambient_temperature 123(2)
_diffrn_measured_fraction_theta_full 1.000
_diffrn_measured_fraction_theta_max 1.000
_diffrn_measurement_device_type 'Bruker APEX area-detector diffractometer'
_diffrn_measurement_method '\f and \w scan'
_diffrn_radiation_monochromator graphite
_diffrn_radiation_source 'fine-focus sealed tube'
_diffrn_radiation_type MoK\a
_diffrn_radiation_wavelength 0.71073
_diffrn_reflns_av_R_equivalents 0.0354
_diffrn_reflns_av_sigmaI/netI 0.0097
_diffrn_reflns_limit_h_max 23
_diffrn_reflns_limit_h_min -23
_diffrn_reflns_limit_k_max 23
_diffrn_reflns_limit_k_min -23
_diffrn_reflns_limit_l_max 23
_diffrn_reflns_limit_l_min -23
_diffrn_reflns_number 35761
_diffrn_reflns_theta_full 25.00
_diffrn_reflns_theta_max 24.96
_diffrn_reflns_theta_min 2.50
_exptl_absorpt_coefficient_mu 1.193
_exptl_absorpt_correction_T_max 0.8139
_exptl_absorpt_correction_T_min 0.7547
_exptl_absorpt_correction_type multi-scan
_exptl_absorpt_process_details 'SADABS (Sheldrick, 1996)'
_exptl_crystal_colour Yellow
_exptl_crystal_density_diffrn 1.745
_exptl_crystal_density_method 'not measured'
_exptl_crystal_description Block
_exptl_crystal_F_000 4128
_exptl_crystal_size_max 0.25
_exptl_crystal_size_mid 0.21
_exptl_crystal_size_min 0.18
_refine_diff_density_max 0.353
_refine_diff_density_min -0.250
_refine_diff_density_rms 0.063
_refine_ls_abs_structure_details 'Flack H D (1983), Acta Cryst. A39, 876-881'
_refine_ls_abs_structure_Flack 0.49(8)
_refine_ls_extinction_method none
_refine_ls_goodness_of_fit_ref 1.065
_refine_ls_hydrogen_treatment constr
_refine_ls_matrix_type full
_refine_ls_number_parameters 98
_refine_ls_number_reflns 1169
_refine_ls_number_restraints 24
_refine_ls_restrained_S_all 1.070
_refine_ls_R_factor_all 0.0483
_refine_ls_R_factor_gt 0.0477
_refine_ls_shift/su_max 0.000
_refine_ls_shift/su_mean 0.000
_refine_ls_structure_factor_coef Fsqd
_refine_ls_weighting_details 'calc w=1/[\s^2^(Fo^2^)+(0.0740P)^2^+21.3073P] where P=(Fo^2^+2Fc^2^)/3'
_refine_ls_weighting_scheme calc
_refine_ls_wR_factor_gt 0.1292
_refine_ls_wR_factor_ref 0.1300
_reflns_number_gt 1150
_reflns_number_total 1169
_reflns_threshold_expression >2sigma(I)
_cod_data_source_file cg0608256si20070127_041015.cif
_cod_data_source_block 1
_cod_depositor_comments
;
The following automatic conversions were performed:

'_symmetry_cell_setting' value 'Cubic' changed to 'cubic' according
to /home/saulius/struct/CIF-dictionaries/cif_core.dic dictionary
named 'cif_core.dic' version 2.4.1 from
2010-06-29.

'_exptl_absorpt_correction_type' value 'Multi-scan'
changed to 'multi-scan' according to
/home/saulius/struct/CIF-dictionaries/cif_core.dic dictionary named
'cif_core.dic' version 2.4.1 from 2010-06-29.

Automatic conversion script
Id: cif_fix_values 1715 2011-07-08 13:25:40Z adriana 
;
_cod_original_cell_volume 7912.8(3)
_cod_original_sg_symbol_H-M 'I -43 d'
_cod_database_code 4504116

loop_
_symmetry_equiv_pos_as_xyz
'x, y, z'
'-x, -y+1/2, z'
'x, -y, -z+1/2'
'-x+1/2, y, -z'
'z, x, y'
'y, z, x'
'-z, -x+1/2, y'
'-y+1/2, z, -x'
'z, -x, -y+1/2'
'-y, -z+1/2, x'
'-z+1/2, x, -y'
'y, -z, -x+1/2'
'y+1/4, x+1/4, z+1/4'
'-y+3/4, -x+1/4, z+1/4'
'-y+1/4, x+1/4, -z+3/4'
'y+1/4, -x+3/4, -z+1/4'
'x+1/4, z+1/4, y+1/4'
'z+1/4, y+1/4, x+1/4'
'-x+3/4, -z+1/4, y+1/4'
'z+1/4, -y+3/4, -x+1/4'
'-x+1/4, z+1/4, -y+3/4'
'-z+3/4, -y+1/4, x+1/4'
'x+1/4, -z+3/4, -y+1/4'
'-z+1/4, y+1/4, -x+3/4'
'x+1/2, y+1/2, z+1/2'
'-x+1/2, -y+1, z+1/2'
'x+1/2, -y+1/2, -z+1'
'-x+1, y+1/2, -z+1/2'
'z+1/2, x+1/2, y+1/2'
'y+1/2, z+1/2, x+1/2'
'-z+1/2, -x+1, y+1/2'
'-y+1, z+1/2, -x+1/2'
'z+1/2, -x+1/2, -y+1'
'-y+1/2, -z+1, x+1/2'
'-z+1, x+1/2, -y+1/2'
'y+1/2, -z+1/2, -x+1'
'y+3/4, x+3/4, z+3/4'
'-y+5/4, -x+3/4, z+3/4'
'-y+3/4, x+3/4, -z+5/4'
'y+3/4, -x+5/4, -z+3/4'
'x+3/4, z+3/4, y+3/4'
'z+3/4, y+3/4, x+3/4'
'-x+5/4, -z+3/4, y+3/4'
'z+3/4, -y+5/4, -x+3/4'
'-x+3/4, z+3/4, -y+5/4'
'-z+5/4, -y+3/4, x+3/4'
'x+3/4, -z+5/4, -y+3/4'
'-z+3/4, y+3/4, -x+5/4'

loop_
_atom_site_label
_atom_site_type_symbol
_atom_site_fract_x
_atom_site_fract_y
_atom_site_fract_z
_atom_site_U_iso_or_equiv
_atom_site_adp_type
_atom_site_occupancy
_atom_site_symmetry_multiplicity
_atom_site_calc_flag
_atom_site_refinement_flags
_atom_site_disorder_assembly
_atom_site_disorder_group
Ag1 Ag 0.72102(6) 0.86686(7) 0.97022(7) 0.0632(4) Uani 0.33 1 d PU . .
Cl1 Cl 0.77457(5) 0.77457(5) 0.77457(5) 0.0385(4) Uani 1 3 d S . .
O1 O 0.73227(14) 0.73227(14) 0.73227(14) 0.0487(13) Uani 1 3 d S . .
O2 O 0.73478(18) 0.82630(18) 0.80559(17) 0.0554(8) Uani 1 1 d . . .
N1 N 0.82891(19) 0.87499(18) 0.92623(18) 0.0397(8) Uani 1 1 d . . .
N2 N 0.7208(2) 0.9611(2) 0.9182(2) 0.0540(11) Uani 0.50 1 d P A 1
C2' C 0.7208(2) 0.9611(2) 0.9182(2) 0.0540(11) Uani 0.50 1 d PD A 2
H2' H 0.7186 0.9222 0.9457 0.065 Uiso 0.50 1 calc PR A 2
C1 C 0.8289(2) 0.9218(2) 0.8785(2) 0.0392(9) Uani 1 1 d . . .
C2 C 0.7745(2) 0.9718(2) 0.87904(19) 0.0448(10) Uani 1 1 d D A .
C3 C 0.7781(2) 1.0266(2) 0.8397(2) 0.0691(15) Uani 0.50 1 d PD A 1
H3 H 0.8160 1.0339 0.8118 0.083 Uiso 0.50 1 calc PR A 1
N3' N 0.7781(2) 1.0266(2) 0.8397(2) 0.0691(15) Uani 0.50 1 d P A 2
C4 C 0.7265(3) 1.0713(3) 0.8406(4) 0.095(3) Uani 1 1 d D . .
H4 H 0.7288 1.1102 0.8132 0.115 Uiso 1 1 calc R A 1
C5 C 0.6722(3) 1.0612(3) 0.8799(3) 0.0791(19) Uani 1 1 d D A .
H5 H 0.6364 1.0927 0.8803 0.095 Uiso 1 1 calc R . .
C6 C 0.6697(3) 1.0058(2) 0.9185(3) 0.0644(14) Uani 1 1 d D . .
H6 H 0.6317 0.9980 0.9462 0.077 Uiso 1 1 calc R A 1

loop_
_atom_site_aniso_label
_atom_site_aniso_U_11
_atom_site_aniso_U_22
_atom_site_aniso_U_33
_atom_site_aniso_U_23
_atom_site_aniso_U_13
_atom_site_aniso_U_12
Ag1 0.0476(6) 0.0669(8) 0.0750(8) 0.0374(6) 0.0218(5) -0.0128(5)
Cl1 0.0385(4) 0.0385(4) 0.0385(4) -0.0025(4) -0.0025(4) -0.0025(4)
O1 0.0487(13) 0.0487(13) 0.0487(13) -0.0042(15) -0.0042(15) -0.0042(15)
O2 0.055(2) 0.0580(19) 0.0533(19) -0.0094(16) 0.0045(16) 0.0074(16)
N1 0.044(2) 0.0344(16) 0.0411(19) -0.0053(16) -0.0066(14) -0.0013(16)
N2 0.060(3) 0.043(2) 0.059(3) 0.006(2) 0.001(2) 0.006(2)
C2' 0.060(3) 0.043(2) 0.059(3) 0.006(2) 0.001(2) 0.006(2)
C1 0.039(2) 0.038(2) 0.041(2) -0.0049(18) -0.0060(18) -0.0072(16)
C2 0.048(2) 0.040(2) 0.046(2) -0.005(2) 0.001(2) 0.0058(18)
C3 0.059(3) 0.073(3) 0.076(3) 0.014(3) 0.025(3) 0.008(3)
N3' 0.059(3) 0.073(3) 0.076(3) 0.014(3) 0.025(3) 0.008(3)
C4 0.083(4) 0.084(4) 0.119(6) 0.042(5) 0.040(5) 0.026(4)
C5 0.071(4) 0.070(4) 0.096(5) 0.018(3) 0.028(4) 0.025(3)
C6 0.063(3) 0.061(3) 0.069(3) 0.012(3) 0.015(3) 0.007(3)

loop_
_atom_type_symbol
_atom_type_description
_atom_type_scat_dispersion_real
_atom_type_scat_dispersion_imag
_atom_type_scat_source
C C 0.0033 0.0016 'International Tables Vol C Tables 4.2.6.8 and 6.1.1.4'
H H 0.0000 0.0000 'International Tables Vol C Tables 4.2.6.8 and 6.1.1.4'
N N 0.0061 0.0033 'International Tables Vol C Tables 4.2.6.8 and 6.1.1.4'
O O 0.0106 0.0060 'International Tables Vol C Tables 4.2.6.8 and 6.1.1.4'
Cl Cl 0.1484 0.1585 'International Tables Vol C Tables 4.2.6.8 and 6.1.1.4'
Ag Ag -0.8971 1.1015 'International Tables Vol C Tables 4.2.6.8 and 6.1.1.4'

loop_
_geom_angle_atom_site_label_1
_geom_angle_atom_site_label_2
_geom_angle_atom_site_label_3
_geom_angle
_geom_angle_site_symmetry_1
_geom_angle_site_symmetry_3
Ag1 Ag1 N2 110.36(12) 4_657 .
Ag1 Ag1 N3' 111.86(16) 4_657 11_657
N2 Ag1 N3' 137.3(2) . 11_657
Ag1 Ag1 C3 111.86(16) 4_657 11_657
N2 Ag1 C3 137.3(2) . 11_657
N3' Ag1 C3 0.0(3) 11_657 11_657
Ag1 Ag1 N1 70.01(14) 4_657 4_657
N2 Ag1 N1 111.80(15) . 4_657
N3' Ag1 N1 77.68(16) 11_657 4_657
C3 Ag1 N1 77.68(16) 11_657 4_657
Ag1 Ag1 N1 68.02(12) 4_657 .
N2 Ag1 N1 76.07(16) . .
N3' Ag1 N1 126.17(16) 11_657 .
C3 Ag1 N1 126.17(16) 11_657 .
N1 Ag1 N1 137.20(10) 4_657 .
O2 Cl1 O2 108.86(16) 6 5
O2 Cl1 O2 108.86(16) 6 .
O2 Cl1 O2 108.86(16) 5 .
O2 Cl1 O1 110.07(16) 6 .
O2 Cl1 O1 110.07(16) 5 .
O2 Cl1 O1 110.07(16) . .
C1 N1 C1 115.4(4) . 5
C1 N1 Ag1 133.7(3) . 4_657
C1 N1 Ag1 109.1(3) 5 4_657
C1 N1 Ag1 108.5(3) . .
C1 N1 Ag1 130.7(3) 5 .
Ag1 N1 Ag1 41.97(9) 4_657 .
C2 N2 C6 119.8(4) . .
C2 N2 Ag1 114.7(3) . .
C6 N2 Ag1 125.2(3) . .
N1 C1 N1 124.6(4) . 6
N1 C1 C2 118.0(4) . .
N1 C1 C2 117.5(4) 6 .
N2 C2 C3 120.7(4) . .
N2 C2 C1 118.9(4) . .
C3 C2 C1 120.4(4) . .
C2 C3 C4 118.9(5) . .
C2 C3 Ag1 113.4(3) . 12_576
C4 C3 Ag1 127.7(4) . 12_576
C2 C3 H3 120.5 . .
C4 C3 H3 120.5 . .
Ag1 C3 H3 7.4 12_576 .
C5 C4 C3 121.0(5) . .
C5 C4 H4 119.5 . .
C3 C4 H4 119.5 . .
C6 C5 C4 118.9(5) . .
C6 C5 H5 120.6 . .
C4 C5 H5 120.6 . .
C5 C6 N2 120.7(5) . .
C5 C6 H6 119.7 . .
N2 C6 H6 119.7 . .

loop_
_geom_bond_atom_site_label_1
_geom_bond_atom_site_label_2
_geom_bond_distance
_geom_bond_site_symmetry_2
Ag1 Ag1 1.656(3) 4_657
Ag1 N2 2.144(5) .
Ag1 N3' 2.144(5) 11_657
Ag1 C3 2.144(5) 11_657
Ag1 N1 2.297(4) 4_657
Ag1 N1 2.327(4) .
Cl1 O2 1.440(3) 6
Cl1 O2 1.440(3) 5
Cl1 O2 1.440(3) .
Cl1 O1 1.460(5) .
N1 C1 1.332(6) .
N1 C1 1.352(6) 5
N1 Ag1 2.297(4) 4_657
N2 C2 1.343(5) .
N2 C6 1.353(5) .
C1 N1 1.352(6) 6
C1 C2 1.472(6) .
C2 C3 1.346(5) .
C3 C4 1.360(6) .
C3 Ag1 2.144(5) 12_576
C3 H3 0.9500 .
C4 C5 1.350(6) .
C4 H4 0.9500 .
C5 C6 1.347(6) .
C5 H5 0.9500 .
C6 H6 0.9500 .
